data_4519413
loop_
_publ_author_name
'Ryll, Christopher'
'Kraushaar, Konstantin'
'Wagler, J\"org'
'Brendler, Erica'
'Kroke, Edwin'

_publ_section_title
;
 Disilanes with Pentacoordinate Si Atoms by Carbon Dioxide Insertion into
 Aminodisilanes: Syntheses, Molecular Structures, and Dynamic Behavior.
;
_journal_issue 11
_journal_name_full 'ACS omega'
_journal_page_first 9527
_journal_page_last 9536
_journal_paper_doi 10.1021/acsomega.1c06868
_journal_volume 7
_journal_year 2022
_chemical_formula_moiety 'C16 H32 N2 O4 Si2'
_chemical_formula_sum 'C16 H32 N2 O4 Si2'
_chemical_formula_weight 372.61
_space_group_crystal_system triclinic
_space_group_IT_number 2
_space_group_name_Hall '-P 1'
_space_group_name_H-M_alt 'P -1'
_atom_sites_solution_hydrogens geom
_atom_sites_solution_primary ShelXT
_audit_creation_method SHELXL-2014/7
_cell_angle_alpha 67.142(8)
_cell_angle_beta 66.196(8)
_cell_angle_gamma 88.700(9)
_cell_formula_units_Z 1
_cell_length_a 7.6684(9)
_cell_length_b 8.5044(9)
_cell_length_c 8.9230(10)
_cell_measurement_reflns_used 6459
_cell_measurement_temperature 180(2)
_cell_measurement_theta_max 28.41
_cell_measurement_theta_min 2.63
_cell_volume 484.36(11)
_computing_cell_refinement 'STOE X-AREA'
_computing_data_collection 'STOE X-AREA'
_computing_data_reduction 'STOE X-RED'
_computing_structure_refinement 'SHELXL-2014/7 (Sheldrick, 2014)'
_computing_structure_solution SHELXT
_diffrn_ambient_temperature 180(2)
_diffrn_measured_fraction_theta_full 0.998
_diffrn_measured_fraction_theta_max 0.998
_diffrn_measurement_device_type 'Stoe IPDS 2T'
_diffrn_measurement_method 'omega scans'
_diffrn_radiation_type MoK\a
_diffrn_radiation_wavelength 0.71073
_diffrn_reflns_av_R_equivalents 0.0200
_diffrn_reflns_av_unetI/netI 0.0166
_diffrn_reflns_Laue_measured_fraction_full 0.998
_diffrn_reflns_Laue_measured_fraction_max 0.998
_diffrn_reflns_limit_h_max 10
_diffrn_reflns_limit_h_min -10
_diffrn_reflns_limit_k_max 10
_diffrn_reflns_limit_k_min -11
_diffrn_reflns_limit_l_max 11
_diffrn_reflns_limit_l_min -11
_diffrn_reflns_number 5568
_diffrn_reflns_point_group_measured_fraction_full 0.998
_diffrn_reflns_point_group_measured_fraction_max 0.998
_diffrn_reflns_theta_full 25.242
_diffrn_reflns_theta_max 27.993
_diffrn_reflns_theta_min 2.633
_exptl_absorpt_coefficient_mu 0.205
_exptl_absorpt_correction_T_max 0.9715
_exptl_absorpt_correction_T_min 0.9008
_exptl_absorpt_correction_type integration
_exptl_absorpt_process_details XShape
_exptl_crystal_colour colorless
_exptl_crystal_density_diffrn 1.277
_exptl_crystal_description piece
_exptl_crystal_F_000 202
_exptl_crystal_size_max 0.600
_exptl_crystal_size_mid 0.350
_exptl_crystal_size_min 0.150
_refine_diff_density_max 0.336
_refine_diff_density_min -0.209
_refine_diff_density_rms 0.041
_refine_ls_extinction_method none
_refine_ls_goodness_of_fit_ref 1.064
_refine_ls_hydrogen_treatment constr
_refine_ls_matrix_type full
_refine_ls_number_parameters 111
_refine_ls_number_reflns 2316
_refine_ls_number_restraints 0
_refine_ls_restrained_S_all 1.064
_refine_ls_R_factor_all 0.0327
_refine_ls_R_factor_gt 0.0291
_refine_ls_shift/su_max 0.001
_refine_ls_shift/su_mean 0.000
_refine_ls_structure_factor_coef Fsqd
_refine_ls_weighting_details 'w=1/[\s^2^(Fo^2^)+(0.0362P)^2^+0.1750P] where P=(Fo^2^+2Fc^2^)/3'
_refine_ls_weighting_scheme calc
_refine_ls_wR_factor_gt 0.0773
_refine_ls_wR_factor_ref 0.0801
_reflns_Friedel_coverage 0.000
_reflns_number_gt 2120
_reflns_number_total 2316
_reflns_threshold_expression 'I > 2\s(I)'
_cod_data_source_file ao1c06868_si_002.cif
_cod_data_source_block cr-p25d4-1b_01
_cod_original_cell_volume 484.36(10)
_cod_database_code 4519413
_shelx_shelxl_version_number 2014/7
_shelx_space_group_comment
;
The symmetry employed for this shelxl refinement is uniquely defined
by the following loop, which should always be used as a source of
symmetry information in preference to the above space-group names.
They are only intended as comments.
;
_shelx_estimated_absorpt_t_min 0.887
_shelx_estimated_absorpt_t_max 0.970

loop_
_space_group_symop_operation_xyz
'x, y, z'
'-x, -y, -z'

loop_
_atom_site_label
_atom_site_type_symbol
_atom_site_fract_x
_atom_site_fract_y
_atom_site_fract_z
_atom_site_U_iso_or_equiv
_atom_site_adp_type
_atom_site_occupancy
_atom_site_site_symmetry_order
_atom_site_calc_flag
_atom_site_refinement_flags_posn
_atom_site_refinement_flags_adp
_atom_site_refinement_flags_occupancy
_atom_site_disorder_assembly
_atom_site_disorder_group
Si1 Si 0.90065(4) 0.53394(4) -0.07587(4) 0.02157(10) Uani 1 1 d . . . . .
O1 O 0.67879(11) 0.42483(11) 0.15495(10) 0.02708(19) Uani 1 1 d . . . . .
O2 O 0.86859(11) 0.35772(11) 0.30069(10) 0.02700(19) Uani 1 1 d . . . . .
N1 N 0.54441(13) 0.29138(13) 0.45864(12) 0.0236(2) Uani 1 1 d . . . . .
C1 C 0.70195(15) 0.36016(14) 0.30035(14) 0.0215(2) Uani 1 1 d . . . . .
C2 C 0.55713(17) 0.22434(15) 0.63160(14) 0.0261(2) Uani 1 1 d . . . . .
H2A H 0.5175 0.3073 0.6875 0.031 Uiso 1 1 calc R U . . .
H2B H 0.6924 0.2115 0.6115 0.031 Uiso 1 1 calc R U . . .
C3 C 0.42777(17) 0.05037(15) 0.75761(15) 0.0277(2) Uani 1 1 d . . . . .
H3A H 0.4276 0.0130 0.8775 0.033 Uiso 1 1 calc R U . . .
H3B H 0.4798 -0.0368 0.7104 0.033 Uiso 1 1 calc R U . . .
C4 C 0.22171(17) 0.05973(17) 0.77672(16) 0.0306(3) Uani 1 1 d . . . . .
H4A H 0.1438 -0.0572 0.8511 0.037 Uiso 1 1 calc R U . . .
H4B H 0.1635 0.1351 0.8388 0.037 Uiso 1 1 calc R U . . .
C5 C 0.21768(16) 0.13067(15) 0.59339(15) 0.0266(2) Uani 1 1 d . . . . .
H5A H 0.2602 0.0477 0.5379 0.032 Uiso 1 1 calc R U . . .
H5B H 0.0839 0.1446 0.6084 0.032 Uiso 1 1 calc R U . . .
C6 C 0.34901(15) 0.30409(15) 0.47016(15) 0.0246(2) Uani 1 1 d . . . . .
H6A H 0.3538 0.3425 0.3485 0.030 Uiso 1 1 calc R U . . .
H6B H 0.2960 0.3914 0.5169 0.030 Uiso 1 1 calc R U . . .
C7 C 0.83226(17) 0.38542(15) -0.16055(16) 0.0267(2) Uani 1 1 d . . . . .
H7A H 0.6913 0.3617 -0.1122 0.040 Uiso 1 1 calc R U . . .
H7B H 0.8817 0.2767 -0.1213 0.040 Uiso 1 1 calc R U . . .
H7C H 0.8881 0.4404 -0.2923 0.040 Uiso 1 1 calc R U . . .
C8 C 0.79449(17) 0.73908(15) -0.12462(16) 0.0272(2) Uani 1 1 d . . . . .
H8A H 0.8587 0.8132 -0.2538 0.041 Uiso 1 1 calc R U . . .
H8B H 0.8133 0.7996 -0.0573 0.041 Uiso 1 1 calc R U . . .
H8C H 0.6561 0.7114 -0.0882 0.041 Uiso 1 1 calc R U . . .

loop_
_atom_site_aniso_label
_atom_site_aniso_U_11
_atom_site_aniso_U_22
_atom_site_aniso_U_33
_atom_site_aniso_U_23
_atom_site_aniso_U_13
_atom_site_aniso_U_12
Si1 0.01762(16) 0.02749(17) 0.01796(16) -0.00629(12) -0.00897(12) 0.00165(11)
O1 0.0174(4) 0.0390(5) 0.0163(4) -0.0037(3) -0.0062(3) -0.0014(3)
O2 0.0168(4) 0.0389(5) 0.0166(4) -0.0039(3) -0.0061(3) -0.0010(3)
N1 0.0172(4) 0.0300(5) 0.0158(4) -0.0032(4) -0.0053(3) -0.0019(3)
C1 0.0186(5) 0.0232(5) 0.0174(5) -0.0055(4) -0.0054(4) -0.0006(4)
C2 0.0231(5) 0.0328(6) 0.0162(5) -0.0051(4) -0.0070(4) -0.0023(4)
C3 0.0275(6) 0.0271(5) 0.0186(5) -0.0037(4) -0.0060(4) 0.0019(4)
C4 0.0232(6) 0.0334(6) 0.0200(5) -0.0039(5) -0.0015(4) -0.0051(5)
C5 0.0193(5) 0.0307(6) 0.0238(5) -0.0098(5) -0.0049(4) -0.0029(4)
C6 0.0172(5) 0.0279(5) 0.0220(5) -0.0061(4) -0.0061(4) 0.0010(4)
C7 0.0261(5) 0.0279(5) 0.0255(5) -0.0092(4) -0.0122(5) 0.0032(4)
C8 0.0260(6) 0.0299(6) 0.0258(5) -0.0108(5) -0.0119(5) 0.0040(4)

loop_
_atom_type_symbol
_atom_type_description
_atom_type_scat_dispersion_real
_atom_type_scat_dispersion_imag
_atom_type_scat_source
C C 0.0033 0.0016 'International Tables Vol C Tables 4.2.6.8 and 6.1.1.4'
H H 0.0000 0.0000 'International Tables Vol C Tables 4.2.6.8 and 6.1.1.4'
N N 0.0061 0.0033 'International Tables Vol C Tables 4.2.6.8 and 6.1.1.4'
O O 0.0106 0.0060 'International Tables Vol C Tables 4.2.6.8 and 6.1.1.4'
Si Si 0.0817 0.0704 'International Tables Vol C Tables 4.2.6.8 and 6.1.1.4'

loop_
_geom_angle_atom_site_label_1
_geom_angle_atom_site_label_2
_geom_angle_atom_site_label_3
_geom_angle
_geom_angle_site_symmetry_1
_geom_angle_site_symmetry_3
_geom_angle_publ_flag
C8 Si1 C7 113.43(5) . . ?
C8 Si1 O1 90.09(5) . . ?
C7 Si1 O1 91.37(5) . . ?
C8 Si1 O2 91.16(5) . 2_765 ?
C7 Si1 O2 90.61(5) . 2_765 ?
O1 Si1 O2 177.02(3) . 2_765 ?
C8 Si1 Si1 123.98(4) . 2_765 ?
C7 Si1 Si1 122.59(4) . 2_765 ?
O1 Si1 Si1 88.62(3) . 2_765 ?
O2 Si1 Si1 88.44(3) 2_765 2_765 ?
C1 O1 Si1 120.12(7) . . ?
C1 O2 Si1 120.11(7) . 2_765 ?
C1 N1 C6 121.89(9) . . ?
C1 N1 C2 122.13(9) . . ?
C6 N1 C2 115.27(9) . . ?
O2 C1 O1 122.64(10) . . ?
O2 C1 N1 118.81(10) . . ?
O1 C1 N1 118.55(10) . . ?
N1 C2 C3 110.53(9) . . ?
N1 C2 H2A 109.5 . . ?
C3 C2 H2A 109.5 . . ?
N1 C2 H2B 109.5 . . ?
C3 C2 H2B 109.5 . . ?
H2A C2 H2B 108.1 . . ?
C2 C3 C4 111.38(10) . . ?
C2 C3 H3A 109.4 . . ?
C4 C3 H3A 109.4 . . ?
C2 C3 H3B 109.4 . . ?
C4 C3 H3B 109.4 . . ?
H3A C3 H3B 108.0 . . ?
C5 C4 C3 110.91(9) . . ?
C5 C4 H4A 109.5 . . ?
C3 C4 H4A 109.5 . . ?
C5 C4 H4B 109.5 . . ?
C3 C4 H4B 109.5 . . ?
H4A C4 H4B 108.0 . . ?
C6 C5 C4 110.87(9) . . ?
C6 C5 H5A 109.5 . . ?
C4 C5 H5A 109.5 . . ?
C6 C5 H5B 109.5 . . ?
C4 C5 H5B 109.5 . . ?
H5A C5 H5B 108.1 . . ?
N1 C6 C5 110.80(9) . . ?
N1 C6 H6A 109.5 . . ?
C5 C6 H6A 109.5 . . ?
N1 C6 H6B 109.5 . . ?
C5 C6 H6B 109.5 . . ?
H6A C6 H6B 108.1 . . ?
Si1 C7 H7A 109.5 . . ?
Si1 C7 H7B 109.5 . . ?
H7A C7 H7B 109.5 . . ?
Si1 C7 H7C 109.5 . . ?
H7A C7 H7C 109.5 . . ?
H7B C7 H7C 109.5 . . ?
Si1 C8 H8A 109.5 . . ?
Si1 C8 H8B 109.5 . . ?
H8A C8 H8B 109.5 . . ?
Si1 C8 H8C 109.5 . . ?
H8A C8 H8C 109.5 . . ?
H8B C8 H8C 109.5 . . ?

loop_
_geom_bond_atom_site_label_1
_geom_bond_atom_site_label_2
_geom_bond_distance
_geom_bond_site_symmetry_2
_geom_bond_publ_flag
Si1 C8 1.8781(12) . ?
Si1 C7 1.8796(12) . ?
Si1 O1 1.9380(9) . ?
Si1 O2 1.9435(9) 2_765 ?
Si1 Si1 2.3464(6) 2_765 ?
O1 C1 1.2824(13) . ?
O2 C1 1.2788(13) . ?
O2 Si1 1.9434(9) 2_765 ?
N1 C1 1.3451(14) . ?
N1 C6 1.4644(14) . ?
N1 C2 1.4669(14) . ?
C2 C3 1.5202(16) . ?
C2 H2A 0.9900 . ?
C2 H2B 0.9900 . ?
C3 C4 1.5231(17) . ?
C3 H3A 0.9900 . ?
C3 H3B 0.9900 . ?
C4 C5 1.5212(17) . ?
C4 H4A 0.9900 . ?
C4 H4B 0.9900 . ?
C5 C6 1.5206(15) . ?
C5 H5A 0.9900 . ?
C5 H5B 0.9900 . ?
C6 H6A 0.9900 . ?
C6 H6B 0.9900 . ?
C7 H7A 0.9800 . ?
C7 H7B 0.9800 . ?
C7 H7C 0.9800 . ?
C8 H8A 0.9800 . ?
C8 H8B 0.9800 . ?
C8 H8C 0.9800 . ?

loop_
_geom_torsion_atom_site_label_1
_geom_torsion_atom_site_label_2
_geom_torsion_atom_site_label_3
_geom_torsion_atom_site_label_4
_geom_torsion
_geom_torsion_site_symmetry_1
_geom_torsion_site_symmetry_2
_geom_torsion_site_symmetry_3
_geom_torsion_site_symmetry_4
_geom_torsion_publ_flag
Si1 O2 C1 O1 3.48(15) 2_765 . . . ?
Si1 O2 C1 N1 -176.89(8) 2_765 . . . ?
Si1 O1 C1 O2 -2.91(15) . . . . ?
Si1 O1 C1 N1 177.46(8) . . . . ?
C6 N1 C1 O2 174.04(10) . . . . ?
C2 N1 C1 O2 4.18(17) . . . . ?
C6 N1 C1 O1 -6.31(16) . . . . ?
C2 N1 C1 O1 -176.17(10) . . . . ?
C1 N1 C2 C3 -134.83(11) . . . . ?
C6 N1 C2 C3 54.68(13) . . . . ?
N1 C2 C3 C4 -53.14(13) . . . . ?
C2 C3 C4 C5 54.44(14) . . . . ?
C3 C4 C5 C6 -54.54(14) . . . . ?
C1 N1 C6 C5 134.27(11) . . . . ?
C2 N1 C6 C5 -55.22(13) . . . . ?
C4 C5 C6 N1 53.84(13) . . . . ?
